data_7220283
loop_
_publ_author_name
'Moorthy, Jarugu Narasimha'
'Natarajan, Palani'
'Krishna, Manchugondanahalli S.'
'Nagarajaiah, Honnappa'
'Venugopalan, Paloth'

_publ_section_title
;
 Isomorphous three-component crystals (pseudopolymorphs of binary
 cocrystals) based on lattice inclusion of guests with a
 sterically-rigidified tetraarylpyrene host
;
_journal_issue 28
_journal_name_full CrystEngComm
_journal_page_first 5307
_journal_paper_doi 10.1039/C5CE00243E
_journal_volume 17
_journal_year 2015
_chemical_formula_sum 'C110 H94 O4'
_chemical_formula_weight 1479.85
_chemical_name_common tetraarylpyrene
_chemical_name_systematic
; 
 tetraarylpyrene 
;
_space_group_IT_number 2
_symmetry_cell_setting triclinic
_symmetry_Int_Tables_number 2
_symmetry_space_group_name_Hall '-P 1'
_symmetry_space_group_name_H-M 'P -1'
_atom_sites_solution_hydrogens geom
_atom_sites_solution_primary direct
_atom_sites_solution_secondary difmap
_audit_creation_method SHELXL-97
_audit_update_record
;
2015-04-14 deposited with the CCDC.
2015-05-05 downloaded from the CCDC.
;
_cell_angle_alpha 91.487(2)
_cell_angle_beta 101.436(2)
_cell_angle_gamma 104.5010(10)
_cell_formula_units_Z 1
_cell_length_a 8.8603(7)
_cell_length_b 15.0334(12)
_cell_length_c 15.7510(12)
_cell_measurement_reflns_used 3027
_cell_measurement_temperature 100(2)
_cell_measurement_theta_max 28.19
_cell_measurement_theta_min 2.43
_cell_volume 1984.5(3)
_computing_cell_refinement 'Bruker SAINT'
_computing_data_collection 'Bruker APEX'
_computing_data_reduction 'Bruker SAINT'
_computing_molecular_graphics 'SHELXL 5.1, XP (Sheldrick, 1994)'
_computing_publication_material SHELXS-97
_computing_structure_refinement 'SHELXL-97 (Sheldrick, 2008)'
_computing_structure_solution 'SHELXS-97 (Sheldrick, 2008)'
_diffrn_ambient_temperature 100(2)
_diffrn_measured_fraction_theta_full 0.984
_diffrn_measured_fraction_theta_max 0.984
_diffrn_measurement_device_type 'Bruker SMART APEX'
_diffrn_measurement_method 'phi and omega scans'
_diffrn_radiation_monochromator graphite
_diffrn_radiation_source 'fine-focus sealed tube'
_diffrn_radiation_type MoK\a
_diffrn_radiation_wavelength 0.71073
_diffrn_reflns_av_R_equivalents 0.0234
_diffrn_reflns_av_sigmaI/netI 0.0488
_diffrn_reflns_limit_h_max 10
_diffrn_reflns_limit_h_min -10
_diffrn_reflns_limit_k_max 17
_diffrn_reflns_limit_k_min -17
_diffrn_reflns_limit_l_max 15
_diffrn_reflns_limit_l_min -18
_diffrn_reflns_number 10367
_diffrn_reflns_theta_full 25.00
_diffrn_reflns_theta_max 25.00
_diffrn_reflns_theta_min 2.00
_exptl_absorpt_coefficient_mu 0.073
_exptl_absorpt_correction_type none
_exptl_crystal_colour colorless
_exptl_crystal_density_diffrn 1.238
_exptl_crystal_density_method 'not measured'
_exptl_crystal_description chunks
_exptl_crystal_F_000 786
_exptl_crystal_size_max 0.2
_exptl_crystal_size_mid 0.1
_exptl_crystal_size_min 0.1
_refine_diff_density_max 0.313
_refine_diff_density_min -0.276
_refine_diff_density_rms 0.047
_refine_ls_extinction_method none
_refine_ls_goodness_of_fit_ref 1.041
_refine_ls_hydrogen_treatment constr
_refine_ls_matrix_type full
_refine_ls_number_parameters 533
_refine_ls_number_reflns 6884
_refine_ls_number_restraints 4
_refine_ls_restrained_S_all 1.062
_refine_ls_R_factor_all 0.0690
_refine_ls_R_factor_gt 0.0513
_refine_ls_shift/su_max 0.000
_refine_ls_shift/su_mean 0.000
_refine_ls_structure_factor_coef Fsqd
_refine_ls_weighting_details 'calc w=1/[\s^2^(Fo^2^)+(0.0799P)^2^+0.0000P] where P=(Fo^2^+2Fc^2^)/3'
_refine_ls_weighting_scheme calc
_refine_ls_wR_factor_gt 0.1309
_refine_ls_wR_factor_ref 0.1447
_reflns_number_gt 5156
_reflns_number_total 6884
_reflns_threshold_expression >2sigma(I)
_cod_data_source_file c5ce00243e1.cif
_cod_data_source_block TPMM_PYR_BEN
_cod_depositor_comments
;
The following automatic conversions were performed:

'_symmetry_cell_setting' value 'Triclinic' changed to 'triclinic'
according to
/usr/data/users/saulius/crontab/automatic-downloads/rss-feeds/RSC/lib/dictionaries/cif_core.dic
dictionary named 'cif_core.dic' version 2.4.2 from 2011-04-26.

Automatic conversion script
Id: cif_fix_values 3271 2015-04-21 07:52:19Z andrius 

 Adding full bibliography for 7220283--7220287.cif.
;
_cod_original_sg_symbol_H-M P-1
_cod_database_code 7220283

loop_
_symmetry_equiv_pos_as_xyz
'x, y, z'
'-x, -y, -z'

loop_
_atom_site_label
_atom_site_type_symbol
_atom_site_fract_x
_atom_site_fract_y
_atom_site_fract_z
_atom_site_U_iso_or_equiv
_atom_site_adp_type
_atom_site_occupancy
_atom_site_symmetry_multiplicity
_atom_site_calc_flag
_atom_site_refinement_flags
_atom_site_disorder_assembly
_atom_site_disorder_group
O1 O 0.47507(15) 1.05452(8) 0.29288(9) 0.0337(3) Uani 1 1 d . . .
C1 C 0.5112(2) 0.63490(11) 0.35536(11) 0.0220(4) Uani 1 1 d . . .
C2 C 0.4790(2) 0.56735(12) 0.28727(11) 0.0247(4) Uani 1 1 d . . .
H2A H 0.4732 0.5855 0.2296 0.030 Uiso 1 1 calc R . .
C3 C 0.4551(2) 0.47411(11) 0.30069(11) 0.0228(4) Uani 1 1 d . . .
C4 C 0.4638(2) 0.44626(11) 0.38589(11) 0.0219(4) Uani 1 1 d . . .
C5 C 0.49534(19) 0.51356(11) 0.45652(11) 0.0213(4) Uani 1 1 d . . .
C6 C 0.5189(2) 0.60871(11) 0.44089(11) 0.0217(4) Uani 1 1 d . . .
C7 C 0.5506(2) 0.67462(12) 0.51398(11) 0.0240(4) Uani 1 1 d . . .
H7A H 0.5658 0.7381 0.5045 0.029 Uiso 1 1 calc R . .
C8 C 0.5592(2) 0.64871(12) 0.59583(11) 0.0253(4) Uani 1 1 d . . .
H8A H 0.5812 0.6945 0.6425 0.030 Uiso 1 1 calc R . .
C9 C 0.5343(2) 0.73439(11) 0.33696(10) 0.0215(4) Uani 1 1 d . . .
C10 C 0.6864(2) 0.78908(12) 0.33266(11) 0.0260(4) Uani 1 1 d . . .
C11 C 0.7037(2) 0.88134(12) 0.31610(11) 0.0270(4) Uani 1 1 d . . .
H11A H 0.8065 0.9188 0.3141 0.032 Uiso 1 1 calc R . .
C12 C 0.5753(2) 0.91975(11) 0.30248(11) 0.0244(4) Uani 1 1 d . . .
C13 C 0.4260(2) 0.86496(11) 0.30731(11) 0.0238(4) Uani 1 1 d . . .
H13A H 0.3371 0.8908 0.2984 0.029 Uiso 1 1 calc R . .
C14 C 0.4044(2) 0.77300(11) 0.32499(11) 0.0232(4) Uani 1 1 d . . .
C15 C 0.2421(2) 0.71569(12) 0.33183(13) 0.0305(4) Uani 1 1 d . . .
H15A H 0.1649 0.7529 0.3202 0.046 Uiso 1 1 calc R . .
H15B H 0.2466 0.6948 0.3905 0.046 Uiso 1 1 calc R . .
H15C H 0.2090 0.6621 0.2893 0.046 Uiso 1 1 calc R . .
C16 C 0.8293(2) 0.75047(13) 0.34675(13) 0.0336(5) Uani 1 1 d . . .
H16A H 0.9229 0.7980 0.3391 0.050 Uiso 1 1 calc R . .
H16B H 0.8098 0.6977 0.3046 0.050 Uiso 1 1 calc R . .
H16C H 0.8484 0.7305 0.4058 0.050 Uiso 1 1 calc R . .
C17 C 0.5987(2) 1.01724(12) 0.27651(12) 0.0280(4) Uani 1 1 d . . .
H17A H 0.7026 1.0557 0.3096 0.034 Uiso 1 1 calc R . .
H17B H 0.6006 1.0180 0.2139 0.034 Uiso 1 1 calc R . .
C18 C 0.4791(3) 1.13817(13) 0.25271(14) 0.0376(5) Uani 1 1 d . . .
H18A H 0.5774 1.1846 0.2798 0.056 Uiso 1 1 calc R . .
H18B H 0.3866 1.1599 0.2599 0.056 Uiso 1 1 calc R . .
H18C H 0.4762 1.1278 0.1907 0.056 Uiso 1 1 calc R . .
C19 C 0.4218(2) 0.40451(11) 0.22499(11) 0.0229(4) Uani 1 1 d . . .
C20 C 0.5471(2) 0.37412(11) 0.20239(11) 0.0244(4) Uani 1 1 d . . .
C21 C 0.5138(2) 0.30938(12) 0.13195(11) 0.0253(4) Uani 1 1 d . . .
H21A H 0.5984 0.2891 0.1161 0.030 Uiso 1 1 calc R . .
C22 C 0.3589(2) 0.27380(12) 0.08420(12) 0.0280(4) Uani 1 1 d . A .
C23 C 0.2375(2) 0.30501(12) 0.10717(12) 0.0291(4) Uani 1 1 d . . .
H23A H 0.1318 0.2812 0.0745 0.035 Uiso 1 1 calc R . .
C24 C 0.2650(2) 0.36998(12) 0.17649(11) 0.0262(4) Uani 1 1 d . . .
C25 C 0.1284(2) 0.40107(14) 0.20020(13) 0.0357(5) Uani 1 1 d . . .
H25A H 0.0292 0.3705 0.1590 0.054 Uiso 1 1 calc R . .
H25B H 0.1486 0.4680 0.1979 0.054 Uiso 1 1 calc R . .
H25C H 0.1186 0.3848 0.2591 0.054 Uiso 1 1 calc R . .
C26 C 0.7155(2) 0.40935(13) 0.25453(12) 0.0318(4) Uani 1 1 d . . .
H26A H 0.7866 0.3809 0.2294 0.048 Uiso 1 1 calc R . .
H26B H 0.7193 0.3935 0.3147 0.048 Uiso 1 1 calc R . .
H26C H 0.7501 0.4765 0.2533 0.048 Uiso 1 1 calc R . .
C27 C 0.3200(2) 0.19992(14) 0.01173(13) 0.0402(5) Uani 1 1 d D . .
H27A H 0.2219 0.2012 -0.0266 0.048 Uiso 0.690(5) 1 d PR A .
H27B H 0.3054 0.1408 0.0351 0.048 Uiso 0.690(5) 1 d PR . .
H27C H 0.2985 0.2263 -0.0428 0.048 Uiso 0.310(5) 1 d PR . .
H27D H 0.2250 0.1545 0.0167 0.048 Uiso 0.310(5) 1 d PR . .
O2 O 0.4367(2) 0.21112(17) -0.03395(15) 0.0389(9) Uani 0.690(5) 1 d PD A 1
C28 C 0.4032(6) 0.1373(3) -0.0985(3) 0.0626(15) Uani 0.690(5) 1 d PD A 1
H28A H 0.4067 0.0801 -0.0705 0.094 Uiso 0.690(5) 1 calc PR A 1
H28B H 0.4829 0.1502 -0.1348 0.094 Uiso 0.690(5) 1 calc PR A 1
H28C H 0.2968 0.1304 -0.1348 0.094 Uiso 0.690(5) 1 calc PR A 1
O2A O 0.4441(5) 0.1562(4) 0.0113(3) 0.042(2) Uani 0.310(5) 1 d PD A 2
C28A C 0.4270(12) 0.0971(6) -0.0639(5) 0.041(2) Uani 0.310(5) 1 d PD A 2
H28D H 0.3147 0.0633 -0.0836 0.062 Uiso 0.310(5) 1 calc PR A 2
H28E H 0.4918 0.0533 -0.0497 0.062 Uiso 0.310(5) 1 calc PR A 2
H28F H 0.4626 0.1340 -0.1100 0.062 Uiso 0.310(5) 1 calc PR A 2
C29 C 0.9049(2) 0.55917(13) 0.50491(14) 0.0381(5) Uani 1 1 d . . .
H29A H 0.8400 0.6003 0.5081 0.046 Uiso 1 1 calc R . .
C30 C 0.9848(2) 0.56114(14) 0.43753(14) 0.0382(5) Uani 1 1 d . . .
H30A H 0.9737 0.6032 0.3942 0.046 Uiso 1 1 calc R . .
C31 C 1.0804(2) 0.50224(14) 0.43302(14) 0.0378(5) Uani 1 1 d . . .
H31A H 1.1359 0.5042 0.3870 0.045 Uiso 1 1 calc R . .
C32 C 0.1688(3) -0.05091(15) 0.48737(14) 0.0443(6) Uani 1 1 d . . .
C33 C 0.2510(3) 0.01801(16) 0.43955(14) 0.0493(6) Uani 1 1 d . . .
H33A H 0.3460 0.0117 0.4236 0.059 Uiso 1 1 calc R . .
C34 C 0.1961(3) 0.09149(16) 0.41687(14) 0.0470(6) Uani 1 1 d . . .
H34A H 0.2524 0.1352 0.3841 0.056 Uiso 1 1 calc R . .
C35 C 0.0551(3) 0.10619(14) 0.44049(13) 0.0430(6) Uani 1 1 d . . .
C36 C -0.0289(2) 0.03927(13) 0.48837(13) 0.0382(5) Uani 1 1 d . . .
C37 C -0.0026(3) 0.18273(16) 0.41878(14) 0.0509(6) Uani 1 1 d . . .
H37A H 0.0525 0.2278 0.3867 0.061 Uiso 1 1 calc R . .
C38 C -0.1390(3) 0.19395(16) 0.44321(16) 0.0554(6) Uani 1 1 d . . .
H38A H -0.1757 0.2469 0.4284 0.066 Uiso 1 1 calc R . .
C39 C -0.2217(3) 0.12885(16) 0.48890(15) 0.0522(6) Uani 1 1 d . . .
H39A H -0.3159 0.1370 0.5045 0.063 Uiso 1 1 calc R . .
C40 C 0.0419(3) 0.47576(13) 0.97718(12) 0.0388(5) Uani 1 1 d . . .
C41 C -0.0411(3) 0.39104(14) 0.92739(13) 0.0424(5) Uani 1 1 d . . .
C42 C 0.0439(3) 0.34560(16) 0.88351(14) 0.0490(6) Uani 1 1 d . . .
H42A H -0.0098 0.2886 0.8508 0.059 Uiso 1 1 calc R . .
C43 C 0.2047(3) 0.38204(17) 0.88678(14) 0.0530(6) Uani 1 1 d . . .
H43A H 0.2601 0.3501 0.8562 0.064 Uiso 1 1 calc R . .
C44 C 0.2853(3) 0.46498(16) 0.93445(14) 0.0489(6) Uani 1 1 d . . .
H44A H 0.3955 0.4899 0.9356 0.059 Uiso 1 1 calc R . .
C45 C 0.2069(3) 0.51234(14) 0.98069(13) 0.0413(5) Uani 1 1 d . . .
C46 C 0.2874(3) 0.59810(15) 1.03227(14) 0.0453(6) Uani 1 1 d . . .
H46A H 0.3983 0.6232 1.0357 0.054 Uiso 1 1 calc R . .
C47 C 0.2090(3) 0.64314(15) 1.07548(14) 0.0464(6) Uani 1 1 d . . .
H47A H 0.2661 0.6992 1.1089 0.056 Uiso 1 1 calc R . .
C48 C 0.9711(2) 0.02830(12) 0.02710(12) 0.0283(4) Uani 1 1 d . . .
C49 C 0.8698(2) 0.08215(13) -0.01052(13) 0.0329(5) Uani 1 1 d . . .
C50 C 0.8153(2) 0.13669(13) 0.04433(14) 0.0385(5) Uani 1 1 d . . .
H50A H 0.7470 0.1732 0.0198 0.046 Uiso 1 1 calc R . .
C51 C 0.8598(2) 0.13760(14) 0.13328(14) 0.0386(5) Uani 1 1 d . . .
H51A H 0.8216 0.1746 0.1694 0.046 Uiso 1 1 calc R . .
C52 C 0.9597(2) 0.08525(13) 0.17081(13) 0.0351(5) Uani 1 1 d . . .
H52A H 0.9897 0.0870 0.2323 0.042 Uiso 1 1 calc R . .
C53 C 1.0171(2) 0.02969(13) 0.11898(12) 0.0314(4) Uani 1 1 d . . .
C54 C 1.1201(2) -0.02559(14) 0.15504(13) 0.0363(5) Uani 1 1 d . . .
H54A H 1.1512 -0.0250 0.2164 0.044 Uiso 1 1 calc R . .
C55 C 1.1742(2) -0.07855(14) 0.10404(13) 0.0371(5) Uani 1 1 d . . .
H55A H 1.2427 -0.1143 0.1303 0.045 Uiso 1 1 calc R . .

loop_
_atom_site_aniso_label
_atom_site_aniso_U_11
_atom_site_aniso_U_22
_atom_site_aniso_U_33
_atom_site_aniso_U_23
_atom_site_aniso_U_13
_atom_site_aniso_U_12
O1 0.0403(8) 0.0232(7) 0.0450(8) 0.0134(6) 0.0173(6) 0.0142(6)
C1 0.0220(9) 0.0218(9) 0.0238(10) 0.0034(7) 0.0055(7) 0.0078(7)
C2 0.0283(10) 0.0259(10) 0.0213(10) 0.0058(8) 0.0059(7) 0.0087(8)
C3 0.0247(9) 0.0223(9) 0.0229(10) 0.0027(7) 0.0060(7) 0.0078(7)
C4 0.0225(9) 0.0198(9) 0.0235(10) 0.0026(7) 0.0055(7) 0.0053(7)
C5 0.0219(9) 0.0207(9) 0.0220(9) 0.0027(7) 0.0049(7) 0.0062(7)
C6 0.0215(9) 0.0208(9) 0.0240(10) 0.0030(7) 0.0055(7) 0.0071(7)
C7 0.0286(10) 0.0180(9) 0.0263(10) 0.0035(7) 0.0047(8) 0.0083(7)
C8 0.0303(10) 0.0193(9) 0.0257(10) -0.0014(8) 0.0050(8) 0.0062(7)
C9 0.0277(10) 0.0194(9) 0.0164(9) 0.0019(7) 0.0029(7) 0.0055(7)
C10 0.0285(10) 0.0247(10) 0.0255(10) 0.0042(8) 0.0042(8) 0.0094(8)
C11 0.0256(10) 0.0234(10) 0.0308(11) 0.0050(8) 0.0077(8) 0.0026(8)
C12 0.0300(10) 0.0207(9) 0.0220(10) 0.0023(7) 0.0048(7) 0.0059(8)
C13 0.0293(10) 0.0223(9) 0.0218(10) 0.0026(7) 0.0042(7) 0.0112(8)
C14 0.0262(10) 0.0220(9) 0.0202(9) 0.0003(7) 0.0040(7) 0.0048(7)
C15 0.0286(10) 0.0266(10) 0.0374(11) 0.0028(8) 0.0094(8) 0.0073(8)
C16 0.0276(10) 0.0288(10) 0.0455(13) 0.0079(9) 0.0077(9) 0.0088(8)
C17 0.0330(10) 0.0240(10) 0.0284(10) 0.0033(8) 0.0088(8) 0.0081(8)
C18 0.0456(12) 0.0246(10) 0.0480(13) 0.0123(9) 0.0134(10) 0.0152(9)
C19 0.0307(10) 0.0189(9) 0.0197(9) 0.0036(7) 0.0067(7) 0.0060(7)
C20 0.0293(10) 0.0187(9) 0.0239(10) 0.0046(7) 0.0054(7) 0.0037(7)
C21 0.0308(10) 0.0239(9) 0.0237(10) 0.0041(8) 0.0095(8) 0.0084(8)
C22 0.0343(11) 0.0226(10) 0.0262(10) 0.0031(8) 0.0042(8) 0.0073(8)
C23 0.0284(10) 0.0283(10) 0.0273(10) 0.0014(8) 0.0001(8) 0.0060(8)
C24 0.0323(10) 0.0231(9) 0.0235(10) 0.0030(8) 0.0044(8) 0.0090(8)
C25 0.0348(11) 0.0397(12) 0.0329(11) -0.0010(9) 0.0040(9) 0.0128(9)
C26 0.0314(11) 0.0332(11) 0.0308(11) -0.0023(8) 0.0073(8) 0.0082(8)
C27 0.0410(12) 0.0371(12) 0.0406(13) -0.0105(10) -0.0004(10) 0.0151(10)
O2 0.0359(12) 0.0413(16) 0.0323(14) -0.0142(12) 0.0124(10) -0.0056(10)
C28 0.046(3) 0.078(3) 0.053(3) -0.042(3) 0.021(2) -0.009(2)
O2A 0.049(3) 0.046(4) 0.033(3) -0.011(3) 0.004(2) 0.023(2)
C28A 0.042(5) 0.044(5) 0.035(5) -0.016(4) 0.012(4) 0.006(4)
C29 0.0278(11) 0.0250(10) 0.0633(15) 0.0061(10) 0.0118(10) 0.0082(8)
C30 0.0333(11) 0.0345(11) 0.0474(13) 0.0165(10) 0.0076(9) 0.0095(9)
C31 0.0360(12) 0.0364(11) 0.0436(13) 0.0055(10) 0.0149(9) 0.0089(9)
C32 0.0425(13) 0.0444(13) 0.0373(13) -0.0161(10) 0.0089(10) -0.0029(10)
C33 0.0435(13) 0.0544(15) 0.0402(13) -0.0189(11) 0.0162(11) -0.0083(11)
C34 0.0506(14) 0.0449(14) 0.0359(13) -0.0105(10) 0.0196(10) -0.0120(11)
C35 0.0514(14) 0.0369(12) 0.0302(12) -0.0103(9) 0.0088(10) -0.0067(10)
C36 0.0395(12) 0.0362(11) 0.0297(11) -0.0132(9) 0.0076(9) -0.0053(9)
C37 0.0614(16) 0.0400(13) 0.0373(13) -0.0092(10) 0.0038(11) -0.0056(11)
C38 0.0655(17) 0.0433(14) 0.0459(15) -0.0114(11) -0.0055(12) 0.0084(12)
C39 0.0477(14) 0.0522(15) 0.0482(15) -0.0219(12) 0.0018(11) 0.0066(12)
C40 0.0504(14) 0.0326(12) 0.0260(11) 0.0114(9) 0.0011(9) 0.0017(10)
C41 0.0548(14) 0.0340(12) 0.0300(12) 0.0101(9) 0.0013(10) 0.0016(10)
C42 0.0644(16) 0.0412(13) 0.0336(13) 0.0035(10) 0.0023(11) 0.0060(12)
C43 0.0675(17) 0.0563(15) 0.0343(13) 0.0091(11) 0.0091(11) 0.0151(13)
C44 0.0516(14) 0.0549(15) 0.0361(13) 0.0145(11) 0.0084(10) 0.0058(12)
C45 0.0492(13) 0.0387(12) 0.0296(12) 0.0142(9) 0.0051(9) 0.0012(10)
C46 0.0461(13) 0.0404(13) 0.0385(13) 0.0131(10) 0.0023(10) -0.0047(10)
C47 0.0533(14) 0.0330(12) 0.0397(13) 0.0094(10) -0.0024(11) -0.0040(10)
C48 0.0265(10) 0.0267(10) 0.0288(11) 0.0037(8) 0.0072(8) -0.0001(8)
C49 0.0323(11) 0.0296(11) 0.0352(12) 0.0057(9) 0.0084(9) 0.0042(8)
C50 0.0421(12) 0.0354(12) 0.0424(13) 0.0084(10) 0.0129(10) 0.0144(9)
C51 0.0445(13) 0.0353(12) 0.0406(13) 0.0023(9) 0.0185(10) 0.0114(10)
C52 0.0376(11) 0.0341(11) 0.0305(11) -0.0001(9) 0.0099(9) 0.0016(9)
C53 0.0296(11) 0.0304(10) 0.0308(11) 0.0037(8) 0.0076(8) 0.0004(8)
C54 0.0346(11) 0.0414(12) 0.0316(11) 0.0077(9) 0.0053(9) 0.0084(9)
C55 0.0386(12) 0.0409(12) 0.0335(12) 0.0099(9) 0.0059(9) 0.0140(9)

loop_
_atom_type_symbol
_atom_type_description
_atom_type_scat_dispersion_real
_atom_type_scat_dispersion_imag
_atom_type_scat_source
C C 0.0033 0.0016 'International Tables Vol C Tables 4.2.6.8 and 6.1.1.4'
H H 0.0000 0.0000 'International Tables Vol C Tables 4.2.6.8 and 6.1.1.4'
O O 0.0106 0.0060 'International Tables Vol C Tables 4.2.6.8 and 6.1.1.4'

loop_
_geom_angle_atom_site_label_1
_geom_angle_atom_site_label_2
_geom_angle_atom_site_label_3
_geom_angle
_geom_angle_site_symmetry_1
_geom_angle_site_symmetry_3
C17 O1 C18 110.58(13) . .
C2 C1 C6 119.34(15) . .
C2 C1 C9 120.02(15) . .
C6 C1 C9 120.63(15) . .
C3 C2 C1 122.31(16) . .
C3 C2 H2A 118.8 . .
C1 C2 H2A 118.8 . .
C2 C3 C4 119.40(15) . .
C2 C3 C19 119.98(15) . .
C4 C3 C19 120.61(15) . .
C3 C4 C5 119.51(15) . .
C3 C4 C8 122.17(15) . 2_666
C5 C4 C8 118.32(15) . 2_666
C4 C5 C6 119.93(15) . .
C4 C5 C5 120.23(19) . 2_666
C6 C5 C5 119.84(18) . 2_666
C1 C6 C5 119.50(15) . .
C1 C6 C7 122.26(15) . .
C5 C6 C7 118.25(15) . .
C8 C7 C6 121.69(16) . .
C8 C7 H7A 119.2 . .
C6 C7 H7A 119.2 . .
C7 C8 C4 121.67(16) . 2_666
C7 C8 H8A 119.2 . .
C4 C8 H8A 119.2 2_666 .
C14 C9 C10 119.90(15) . .
C14 C9 C1 119.75(15) . .
C10 C9 C1 120.34(15) . .
C11 C10 C9 118.81(16) . .
C11 C10 C16 119.78(16) . .
C9 C10 C16 121.40(15) . .
C12 C11 C10 121.74(16) . .
C12 C11 H11A 119.1 . .
C10 C11 H11A 119.1 . .
C11 C12 C13 118.76(16) . .
C11 C12 C17 119.16(15) . .
C13 C12 C17 121.92(16) . .
C12 C13 C14 121.18(16) . .
C12 C13 H13A 119.4 . .
C14 C13 H13A 119.4 . .
C13 C14 C9 119.59(15) . .
C13 C14 C15 120.12(15) . .
C9 C14 C15 120.29(15) . .
C14 C15 H15A 109.5 . .
C14 C15 H15B 109.5 . .
H15A C15 H15B 109.5 . .
C14 C15 H15C 109.5 . .
H15A C15 H15C 109.5 . .
H15B C15 H15C 109.5 . .
C10 C16 H16A 109.5 . .
C10 C16 H16B 109.5 . .
H16A C16 H16B 109.5 . .
C10 C16 H16C 109.5 . .
H16A C16 H16C 109.5 . .
H16B C16 H16C 109.5 . .
O1 C17 C12 110.85(14) . .
O1 C17 H17A 109.5 . .
C12 C17 H17A 109.5 . .
O1 C17 H17B 109.5 . .
C12 C17 H17B 109.5 . .
H17A C17 H17B 108.1 . .
O1 C18 H18A 109.5 . .
O1 C18 H18B 109.5 . .
H18A C18 H18B 109.5 . .
O1 C18 H18C 109.5 . .
H18A C18 H18C 109.5 . .
H18B C18 H18C 109.5 . .
C20 C19 C24 120.13(15) . .
C20 C19 C3 119.94(15) . .
C24 C19 C3 119.93(15) . .
C21 C20 C19 119.09(16) . .
C21 C20 C26 120.08(16) . .
C19 C20 C26 120.82(15) . .
C20 C21 C22 121.32(16) . .
C20 C21 H21A 119.3 . .
C22 C21 H21A 119.3 . .
C23 C22 C21 118.67(16) . .
C23 C22 C27 119.43(16) . .
C21 C22 C27 121.83(16) . .
C22 C23 C24 122.12(17) . .
C22 C23 H23A 118.9 . .
C24 C23 H23A 118.9 . .
C23 C24 C19 118.65(16) . .
C23 C24 C25 120.36(16) . .
C19 C24 C25 120.97(15) . .
C24 C25 H25A 109.5 . .
C24 C25 H25B 109.5 . .
H25A C25 H25B 109.5 . .
C24 C25 H25C 109.5 . .
H25A C25 H25C 109.5 . .
H25B C25 H25C 109.5 . .
C20 C26 H26A 109.5 . .
C20 C26 H26B 109.5 . .
H26A C26 H26B 109.5 . .
C20 C26 H26C 109.5 . .
H26A C26 H26C 109.5 . .
H26B C26 H26C 109.5 . .
O2 C27 O2A 47.2(2) . .
O2 C27 C22 111.69(17) . .
O2A C27 C22 113.2(2) . .
O2 C27 H27A 109.2 . .
O2A C27 H27A 136.8 . .
C22 C27 H27A 109.2 . .
O2 C27 H27B 109.1 . .
O2A C27 H27B 64.4 . .
C22 C27 H27B 109.4 . .
H27A C27 H27B 108.1 . .
O2 C27 H27C 64.8 . .
O2A C27 H27C 108.5 . .
C22 C27 H27C 109.2 . .
H27A C27 H27C 48.1 . .
H27B C27 H27C 140.0 . .
O2 C27 H27D 138.9 . .
O2A C27 H27D 109.1 . .
C22 C27 H27D 108.8 . .
H27A C27 H27D 62.3 . .
H27B C27 H27D 48.8 . .
H27C C27 H27D 107.9 . .
C27 O2 C28 111.0(2) . .
C27 O2 H27C 42.6 . .
C28 O2 H27C 100.3 . .
O2 C28 H28A 109.5 . .
O2 C28 H28B 109.5 . .
H28A C28 H28B 109.5 . .
O2 C28 H28C 109.5 . .
H28A C28 H28C 109.5 . .
H28B C28 H28C 109.5 . .
C27 O2A C28A 116.0(5) . .
C27 O2A H27B 40.9 . .
C28A O2A H27B 109.0 . .
O2A C28A H28D 109.5 . .
O2A C28A H28E 109.5 . .
H28D C28A H28E 109.5 . .
O2A C28A H28F 109.5 . .
H28D C28A H28F 109.5 . .
H28E C28A H28F 109.5 . .
C31 C29 C30 119.87(19) 2_766 .
C31 C29 H29A 120.1 2_766 .
C30 C29 H29A 120.1 . .
C31 C30 C29 120.29(19) . .
C31 C30 H30A 119.9 . .
C29 C30 H30A 119.9 . .
C29 C31 C30 119.84(19) 2_766 .
C29 C31 H31A 120.1 2_766 .
C30 C31 H31A 120.1 . .
C39 C32 C36 119.0(2) 2_556 2_556
C39 C32 C33 122.5(2) 2_556 .
C36 C32 C33 118.5(2) 2_556 .
C34 C33 C32 121.1(2) . .
C34 C33 H33A 119.4 . .
C32 C33 H33A 119.4 . .
C33 C34 C35 122.2(2) . .
C33 C34 H34A 118.9 . .
C35 C34 H34A 118.9 . .
C37 C35 C36 118.8(2) . .
C37 C35 C34 123.2(2) . .
C36 C35 C34 118.1(2) . .
C32 C36 C35 119.9(2) 2_556 .
C32 C36 C36 120.6(2) 2_556 2_556
C35 C36 C36 119.6(2) . 2_556
C38 C37 C35 121.0(2) . .
C38 C37 H37A 119.5 . .
C35 C37 H37A 119.5 . .
C39 C38 C37 120.4(2) . .
C39 C38 H38A 119.8 . .
C37 C38 H38A 119.8 . .
C38 C39 C32 120.9(2) . 2_556
C38 C39 H39A 119.6 . .
C32 C39 H39A 119.6 2_556 .
C45 C40 C41 119.8(2) . .
C45 C40 C40 120.2(2) . 2_567
C41 C40 C40 120.0(2) . 2_567
C42 C41 C40 118.6(2) . .
C42 C41 C47 123.3(2) . 2_567
C40 C41 C47 118.1(2) . 2_567
C43 C42 C41 121.2(2) . .
C43 C42 H42A 119.4 . .
C41 C42 H42A 119.4 . .
C42 C43 C44 120.2(2) . .
C42 C43 H43A 119.9 . .
C44 C43 H43A 119.9 . .
C43 C44 C45 120.9(2) . .
C43 C44 H44A 119.6 . .
C45 C44 H44A 119.6 . .
C44 C45 C40 119.2(2) . .
C44 C45 C46 122.5(2) . .
C40 C45 C46 118.3(2) . .
C47 C46 C45 121.4(2) . .
C47 C46 H46A 119.3 . .
C45 C46 H46A 119.3 . .
C46 C47 C41 122.0(2) . 2_567
C46 C47 H47A 119.0 . .
C41 C47 H47A 119.0 2_567 .
C49 C48 C53 120.22(17) . .
C49 C48 C48 120.3(2) . 2_755
C53 C48 C48 119.5(2) . 2_755
C50 C49 C48 118.89(18) . .
C50 C49 C55 122.72(19) . 2_755
C48 C49 C55 118.39(17) . 2_755
C51 C50 C49 120.66(19) . .
C51 C50 H50A 119.7 . .
C49 C50 H50A 119.7 . .
C50 C51 C52 120.86(19) . .
C50 C51 H51A 119.6 . .
C52 C51 H51A 119.6 . .
C51 C52 C53 120.65(19) . .
C51 C52 H52A 119.7 . .
C53 C52 H52A 119.7 . .
C52 C53 C48 118.71(18) . .
C52 C53 C54 122.47(18) . .
C48 C53 C54 118.82(17) . .
C55 C54 C53 121.57(19) . .
C55 C54 H54A 119.2 . .
C53 C54 H54A 119.2 . .
C54 C55 C49 121.44(19) . 2_755
C54 C55 H55A 119.3 . .
C49 C55 H55A 119.3 2_755 .

loop_
_geom_bond_atom_site_label_1
_geom_bond_atom_site_label_2
_geom_bond_distance
_geom_bond_site_symmetry_2
O1 C17 1.412(2) .
O1 C18 1.418(2) .
C1 C2 1.393(2) .
C1 C6 1.407(2) .
C1 C9 1.502(2) .
C2 C3 1.392(2) .
C2 H2A 0.9500 .
C3 C4 1.409(2) .
C3 C19 1.498(2) .
C4 C5 1.420(2) .
C4 C8 1.436(2) 2_666
C5 C6 1.428(2) .
C5 C5 1.432(3) 2_666
C6 C7 1.435(2) .
C7 C8 1.350(2) .
C7 H7A 0.9500 .
C8 C4 1.436(2) 2_666
C8 H8A 0.9500 .
C9 C14 1.397(2) .
C9 C10 1.407(2) .
C10 C11 1.394(2) .
C10 C16 1.501(2) .
C11 C12 1.383(2) .
C11 H11A 0.9500 .
C12 C13 1.389(2) .
C12 C17 1.507(2) .
C13 C14 1.391(2) .
C13 H13A 0.9500 .
C14 C15 1.506(2) .
C15 H15A 0.9800 .
C15 H15B 0.9800 .
C15 H15C 0.9800 .
C16 H16A 0.9800 .
C16 H16B 0.9800 .
C16 H16C 0.9800 .
C17 H17A 0.9900 .
C17 H17B 0.9900 .
C18 H18A 0.9800 .
C18 H18B 0.9800 .
C18 H18C 0.9800 .
C19 C20 1.404(2) .
C19 C24 1.407(2) .
C20 C21 1.391(2) .
C20 C26 1.509(3) .
C21 C22 1.391(3) .
C21 H21A 0.9500 .
C22 C23 1.381(2) .
C22 C27 1.497(2) .
C23 C24 1.388(2) .
C23 H23A 0.9500 .
C24 C25 1.509(2) .
C25 H25A 0.9800 .
C25 H25B 0.9800 .
C25 H25C 0.9800 .
C26 H26A 0.9800 .
C26 H26B 0.9800 .
C26 H26C 0.9800 .
C27 O2 1.353(2) .
C27 O2A 1.416(3) .
C27 H27A 0.9600 .
C27 H27B 0.9600 .
C27 H27C 0.9600 .
C27 H27D 0.9600 .
O2 C28 1.418(3) .
O2 H27C 1.2829 .
C28 H28A 0.9800 .
C28 H28B 0.9800 .
C28 H28C 0.9800 .
O2A C28A 1.421(4) .
O2A H27B 1.3231 .
C28A H28D 0.9800 .
C28A H28E 0.9800 .
C28A H28F 0.9800 .
C29 C31 1.372(3) 2_766
C29 C30 1.385(3) .
C29 H29A 0.9500 .
C30 C31 1.380(3) .
C30 H30A 0.9500 .
C31 C29 1.372(3) 2_766
C31 H31A 0.9500 .
C32 C39 1.400(3) 2_556
C32 C36 1.416(3) 2_556
C32 C33 1.432(3) .
C33 C34 1.344(3) .
C33 H33A 0.9500 .
C34 C35 1.438(3) .
C34 H34A 0.9500 .
C35 C37 1.396(3) .
C35 C36 1.422(3) .
C36 C32 1.416(3) 2_556
C36 C36 1.429(4) 2_556
C37 C38 1.385(3) .
C37 H37A 0.9500 .
C38 C39 1.378(3) .
C38 H38A 0.9500 .
C39 C32 1.400(3) 2_556
C39 H39A 0.9500 .
C40 C45 1.416(3) .
C40 C41 1.424(3) .
C40 C40 1.434(4) 2_567
C41 C42 1.397(3) .
C41 C47 1.438(3) 2_567
C42 C43 1.382(3) .
C42 H42A 0.9500 .
C43 C44 1.386(3) .
C43 H43A 0.9500 .
C44 C45 1.393(3) .
C44 H44A 0.9500 .
C45 C46 1.444(3) .
C46 C47 1.343(3) .
C46 H46A 0.9500 .
C47 C41 1.438(3) 2_567
C47 H47A 0.9500 .
C48 C49 1.411(3) .
C48 C53 1.422(3) .
C48 C48 1.439(3) 2_755
C49 C50 1.407(3) .
C49 C55 1.443(3) 2_755
C50 C51 1.377(3) .
C50 H50A 0.9500 .
C51 C52 1.385(3) .
C51 H51A 0.9500 .
C52 C53 1.402(3) .
C52 H52A 0.9500 .
C53 C54 1.430(3) .
C54 C55 1.349(3) .
C54 H54A 0.9500 .
C55 C49 1.443(3) 2_755
C55 H55A 0.9500 .

loop_
_geom_torsion_atom_site_label_1
_geom_torsion_atom_site_label_2
_geom_torsion_atom_site_label_3
_geom_torsion_atom_site_label_4
_geom_torsion
_geom_torsion_site_symmetry_1
_geom_torsion_site_symmetry_4
C6 C1 C2 C3 -0.5(3) . .
C9 C1 C2 C3 -179.34(15) . .
C1 C2 C3 C4 -0.2(3) . .
C1 C2 C3 C19 -179.64(15) . .
C2 C3 C4 C5 0.6(2) . .
C19 C3 C4 C5 -179.91(15) . .
C2 C3 C4 C8 -179.82(16) . 2_666
C19 C3 C4 C8 -0.4(2) . 2_666
C3 C4 C5 C6 -0.4(2) . .
C8 C4 C5 C6 -179.99(15) 2_666 .
C3 C4 C5 C5 -179.99(18) . 2_666
C8 C4 C5 C5 0.4(3) 2_666 2_666
C2 C1 C6 C5 0.7(2) . .
C9 C1 C6 C5 179.53(15) . .
C2 C1 C6 C7 -179.60(16) . .
C9 C1 C6 C7 -0.7(2) . .
C4 C5 C6 C1 -0.2(2) . .
C5 C5 C6 C1 179.34(18) 2_666 .
C4 C5 C6 C7 -179.97(15) . .
C5 C5 C6 C7 -0.4(3) 2_666 .
C1 C6 C7 C8 -179.32(16) . .
C5 C6 C7 C8 0.4(2) . .
C6 C7 C8 C4 -0.4(3) . 2_666
C2 C1 C9 C14 92.8(2) . .
C6 C1 C9 C14 -86.1(2) . .
C2 C1 C9 C10 -87.9(2) . .
C6 C1 C9 C10 93.2(2) . .
C14 C9 C10 C11 -0.2(3) . .
C1 C9 C10 C11 -179.52(15) . .
C14 C9 C10 C16 178.89(16) . .
C1 C9 C10 C16 -0.4(3) . .
C9 C10 C11 C12 -1.1(3) . .
C16 C10 C11 C12 179.82(16) . .
C10 C11 C12 C13 1.3(3) . .
C10 C11 C12 C17 -174.23(16) . .
C11 C12 C13 C14 -0.3(3) . .
C17 C12 C13 C14 175.10(15) . .
C12 C13 C14 C9 -0.9(3) . .
C12 C13 C14 C15 178.64(16) . .
C10 C9 C14 C13 1.2(2) . .
C1 C9 C14 C13 -179.51(15) . .
C10 C9 C14 C15 -178.37(16) . .
C1 C9 C14 C15 0.9(2) . .
C18 O1 C17 C12 -168.18(15) . .
C11 C12 C17 O1 -160.86(15) . .
C13 C12 C17 O1 23.7(2) . .
C2 C3 C19 C20 95.3(2) . .
C4 C3 C19 C20 -84.2(2) . .
C2 C3 C19 C24 -84.5(2) . .
C4 C3 C19 C24 96.1(2) . .
C24 C19 C20 C21 -0.3(2) . .
C3 C19 C20 C21 179.92(15) . .
C24 C19 C20 C26 -179.06(16) . .
C3 C19 C20 C26 1.2(2) . .
C19 C20 C21 C22 -0.6(3) . .
C26 C20 C21 C22 178.21(16) . .
C20 C21 C22 C23 0.9(3) . .
C20 C21 C22 C27 -176.19(17) . .
C21 C22 C23 C24 -0.5(3) . .
C27 C22 C23 C24 176.73(17) . .
C22 C23 C24 C19 -0.4(3) . .
C22 C23 C24 C25 -179.05(17) . .
C20 C19 C24 C23 0.8(3) . .
C3 C19 C24 C23 -179.47(15) . .
C20 C19 C24 C25 179.43(16) . .
C3 C19 C24 C25 -0.8(3) . .
C23 C22 C27 O2 145.9(2) . .
C21 C22 C27 O2 -37.0(3) . .
C23 C22 C27 O2A -162.8(3) . .
C21 C22 C27 O2A 14.3(4) . .
O2A C27 O2 C28 73.9(4) . .
C22 C27 O2 C28 176.0(3) . .
O2 C27 O2A C28A -70.7(6) . .
C22 C27 O2A C28A -169.4(5) . .
C31 C29 C30 C31 -0.6(3) 2_766 .
C29 C30 C31 C29 0.6(3) . 2_766
C39 C32 C33 C34 179.2(2) 2_556 .
C36 C32 C33 C34 -1.0(3) 2_556 .
C32 C33 C34 C35 1.3(3) . .
C33 C34 C35 C37 179.0(2) . .
C33 C34 C35 C36 -0.9(3) . .
C37 C35 C36 C32 0.3(3) . 2_556
C34 C35 C36 C32 -179.74(18) . 2_556
C37 C35 C36 C36 -179.6(2) . 2_556
C34 C35 C36 C36 0.3(3) . 2_556
C36 C35 C37 C38 0.1(3) . .
C34 C35 C37 C38 -179.84(19) . .
C35 C37 C38 C39 -0.7(3) . .
C37 C38 C39 C32 0.9(3) . 2_556
C45 C40 C41 C42 0.5(3) . .
C40 C40 C41 C42 179.8(2) 2_567 .
C45 C40 C41 C47 -179.15(18) . 2_567
C40 C40 C41 C47 0.2(3) 2_567 2_567
C40 C41 C42 C43 -0.9(3) . .
C47 C41 C42 C43 178.7(2) 2_567 .
C41 C42 C43 C44 0.3(3) . .
C42 C43 C44 C45 0.9(3) . .
C43 C44 C45 C40 -1.3(3) . .
C43 C44 C45 C46 178.9(2) . .
C41 C40 C45 C44 0.6(3) . .
C40 C40 C45 C44 -178.7(2) 2_567 .
C41 C40 C45 C46 -179.61(18) . .
C40 C40 C45 C46 1.0(3) 2_567 .
C44 C45 C46 C47 179.2(2) . .
C40 C45 C46 C47 -0.6(3) . .
C45 C46 C47 C41 -0.3(3) . 2_567
C53 C48 C49 C50 -0.2(3) . .
C48 C48 C49 C50 179.95(19) 2_755 .
C53 C48 C49 C55 -179.89(16) . 2_755
C48 C48 C49 C55 0.2(3) 2_755 2_755
C48 C49 C50 C51 0.0(3) . .
C55 C49 C50 C51 179.71(18) 2_755 .
C49 C50 C51 C52 0.3(3) . .
C50 C51 C52 C53 -0.3(3) . .
C51 C52 C53 C48 0.2(3) . .
C51 C52 C53 C54 -179.84(18) . .
C49 C48 C53 C52 0.1(3) . .
C48 C48 C53 C52 179.97(19) 2_755 .
C49 C48 C53 C54 -179.90(17) . .
C48 C48 C53 C54 0.0(3) 2_755 .
C52 C53 C54 C55 -179.95(18) . .
C48 C53 C54 C55 0.0(3) . .
C53 C54 C55 C49 -0.2(3) . 2_755
